data_2022328
loop_
_publ_author_name
'Medviediev, Volodymyr'
'Daszkiewicz, Marek'

_publ_section_title
;
 Structural and theoretical analysis of 2-chloro-4-nitroaniline and
 2-methyl-6-nitroaniline salts
;
_journal_coeditor_code DV3005
_journal_issue 3
_journal_name_full 'Acta Crystallographica Section C'
_journal_page_first 125
_journal_page_last 136
_journal_paper_doi 10.1107/S2053229621001455
_journal_volume 77
_journal_year 2021
_chemical_formula_iupac 'C7 H9 N2 O2 +, I3 -'
_chemical_formula_moiety 'C7 H9 N2 O2 +, I3 -'
_chemical_formula_sum 'C7 H9 I3 N2 O2'
_chemical_formula_weight 533.86
_chemical_name_systematic
;
2-Methyl-6-nitroanilinium triiodide
;
_space_group_crystal_system monoclinic
_space_group_IT_number 14
_space_group_name_Hall '-P 2yn'
_space_group_name_H-M_alt 'P 1 21/n 1'
_atom_sites_solution_hydrogens geom
_atom_sites_solution_primary dual
_audit_creation_method
;
Olex2 1.3
(compiled Nov 21 2019 18:26:39 for OlexSys, GUI svn.r6003)
;
_cell_angle_alpha 90
_cell_angle_beta 98.738(3)
_cell_angle_gamma 90
_cell_formula_units_Z 4
_cell_length_a 7.0840(2)
_cell_length_b 11.5247(4)
_cell_length_c 16.3921(6)
_cell_measurement_reflns_used 6876
_cell_measurement_temperature 295.0(10)
_cell_measurement_theta_max 26.6320
_cell_measurement_theta_min 3.0290
_cell_volume 1322.73(8)
_computing_cell_refinement
;
CrysAlis PRO (Rigaku OD, 2018)
;
_computing_data_collection
;
CrysAlis PRO (Rigaku OD, 2018)
;
_computing_data_reduction
;
CrysAlis PRO (Rigaku OD, 2018)
;
_computing_molecular_graphics
;
DIAMOND (Brandenburg & Putz, 2008) and OLEX2 (Dolomanov <i>et al.</i>,
2009)
;
_computing_publication_material
;
OLEX2 (Dolomanov <i>et al.</i>,  2009)
;
_computing_structure_refinement
;
SHELXL2018 (Sheldrick, 2015b)
;
_computing_structure_solution
;
SHELXT (Sheldrick, 2015a)
;
_diffrn_ambient_temperature 295.0(10)
_diffrn_detector 'CCD plate'
_diffrn_detector_area_resol_mean 10.6249
_diffrn_measured_fraction_theta_full 0.997
_diffrn_measured_fraction_theta_max 0.937
_diffrn_measurement_device 'four-circle diffractometer'
_diffrn_measurement_device_type 'Rigaku Xcalibur Atlas'
_diffrn_measurement_method '\w scans'
_diffrn_radiation_monochromator graphite
_diffrn_radiation_probe x-ray
_diffrn_radiation_type 'Mo K\a'
_diffrn_radiation_wavelength 0.71073
_diffrn_reflns_av_unetI/netI 0.0669
_diffrn_reflns_limit_h_max 9
_diffrn_reflns_limit_h_min -9
_diffrn_reflns_limit_k_max 15
_diffrn_reflns_limit_k_min -15
_diffrn_reflns_limit_l_max 22
_diffrn_reflns_limit_l_min -22
_diffrn_reflns_number 5822
_diffrn_reflns_theta_full 25.242
_diffrn_reflns_theta_max 29.679
_diffrn_reflns_theta_min 3.074
_diffrn_source 'fine-focus sealed X-ray tube'
_exptl_absorpt_coefficient_mu 7.070
_exptl_absorpt_correction_T_max 0.988
_exptl_absorpt_correction_T_min 0.966
_exptl_absorpt_correction_type gaussian
_exptl_absorpt_process_details
;
{CrysAlis PRO (Rigaku OD, 2015), based on expressions derived by
Clark & Reid (1995)]
;
_exptl_crystal_colour 'clear dark black'
_exptl_crystal_density_diffrn 2.681
_exptl_crystal_description block
_exptl_crystal_F_000 960
_exptl_crystal_size_max 0.208
_exptl_crystal_size_mid 0.105
_exptl_crystal_size_min 0.085
_refine_diff_density_max 0.702
_refine_diff_density_min -0.776
_refine_ls_extinction_method none
_refine_ls_goodness_of_fit_ref 0.800
_refine_ls_hydrogen_treatment constr
_refine_ls_matrix_type full
_refine_ls_number_parameters 130
_refine_ls_number_reflns 5822
_refine_ls_number_restraints 0
_refine_ls_restrained_S_all 0.800
_refine_ls_R_factor_all 0.0787
_refine_ls_R_factor_gt 0.0306
_refine_ls_shift/su_max 0.001
_refine_ls_shift/su_mean 0.000
_refine_ls_structure_factor_coef Fsqd
_refine_ls_weighting_details 'w=1/[\s^2^(Fo^2^)+(0.0302P)^2^] where P=(Fo^2^+2Fc^2^)/3'
_refine_ls_weighting_scheme calc
_refine_ls_wR_factor_gt 0.0551
_refine_ls_wR_factor_ref 0.0586
_reflns_number_gt 3181
_reflns_number_total 5822
_reflns_threshold_expression 'I > 2\s(I)'
_cod_data_source_file dv3005sup1.cif
_cod_data_source_block 4
_cod_depositor_comments 'Adding full bibliography for 2022325--2022329.cif.'
_cod_database_code 2022328
_cod_database_fobs_code 2022328
_shelx_space_group_comment
;
The symmetry employed for this shelxl refinement is uniquely defined
by the following loop, which should always be used as a source of
symmetry information in preference to the above space-group names.
They are only intended as comments.
;

loop_
_space_group_symop_operation_xyz
'x, y, z'
'-x+1/2, y+1/2, -z+1/2'
'-x, -y, -z'
'x-1/2, -y-1/2, z-1/2'

loop_
_atom_site_type_symbol
_atom_site_label
_atom_site_fract_x
_atom_site_fract_y
_atom_site_fract_z
_atom_site_U_iso_or_equiv
_atom_site_adp_type
_atom_site_calc_flag
_atom_site_occupancy
_atom_site_disorder_assembly
_atom_site_disorder_group
I I1 0.23412(5) 0.64676(3) 0.49174(2) 0.05463(12) Uani d 1 . .
O O1 0.7268(7) 0.6352(3) 0.3066(3) 0.0872(15) Uani d 1 . .
N N1 0.7262(6) 0.6691(3) 0.4628(2) 0.0498(11) Uani d 1 . .
H H1A 0.705654 0.624493 0.418041 0.060 Uiso calc 1 . .
H H1B 0.632377 0.658951 0.492567 0.060 Uiso calc 1 . .
H H1C 0.837132 0.649941 0.492907 0.060 Uiso calc 1 . .
C C1 0.7319(7) 0.7911(4) 0.4380(3) 0.0384(11) Uani d 1 . .
O O2 0.6924(7) 0.7754(4) 0.2194(3) 0.0901(15) Uani d 1 . .
N N2 0.7129(7) 0.7393(5) 0.2892(3) 0.0615(13) Uani d 1 . .
C C2 0.7435(7) 0.8734(4) 0.5006(3) 0.0435(12) Uani d 1 . .
C C3 0.7455(7) 0.9904(4) 0.4768(3) 0.0493(13) Uani d 1 . .
H H3 0.750588 1.047841 0.516951 0.059 Uiso calc 1 . .
C C4 0.7403(7) 1.0219(4) 0.3964(3) 0.0562(15) Uani d 1 . .
H H4 0.744029 1.099935 0.382326 0.067 Uiso calc 1 . .
C C5 0.7293(7) 0.9375(5) 0.3353(3) 0.0515(13) Uani d 1 . .
H H5 0.724229 0.958706 0.280255 0.062 Uiso calc 1 . .
C C6 0.7262(7) 0.8236(4) 0.3568(3) 0.0405(12) Uani d 1 . .
C C7 0.7513(9) 0.8411(4) 0.5907(3) 0.0653(17) Uani d 1 . .
H H7A 0.637762 0.799188 0.597706 0.098 Uiso calc 1 . .
H H7B 0.759889 0.910330 0.623588 0.098 Uiso calc 1 . .
H H7C 0.861188 0.793308 0.607767 0.098 Uiso calc 1 . .
I I2 0.25651(6) 0.48323(3) 0.33199(2) 0.06088(13) Uani d 1 . .
I I3 0.28580(6) 0.33035(3) 0.20403(2) 0.06437(13) Uani d 1 . .

loop_
_atom_site_aniso_label
_atom_site_aniso_U_11
_atom_site_aniso_U_22
_atom_site_aniso_U_33
_atom_site_aniso_U_12
_atom_site_aniso_U_13
_atom_site_aniso_U_23
I1 0.0485(2) 0.0462(2) 0.0689(2) -0.00020(18) 0.00820(19) -0.00626(17)
O1 0.126(4) 0.051(3) 0.089(3) -0.006(3) 0.033(3) -0.027(2)
N1 0.046(3) 0.039(2) 0.065(3) -0.001(2) 0.009(2) -0.002(2)
C1 0.031(3) 0.032(2) 0.052(3) 0.000(2) 0.005(2) -0.002(2)
O2 0.112(4) 0.109(4) 0.050(3) -0.001(3) 0.014(3) -0.021(2)
N2 0.051(3) 0.076(4) 0.060(3) -0.005(3) 0.017(3) -0.017(3)
C2 0.043(3) 0.039(3) 0.049(3) 0.001(2) 0.004(2) 0.005(2)
C3 0.056(4) 0.036(3) 0.057(4) 0.000(3) 0.010(3) -0.002(2)
C4 0.057(4) 0.038(3) 0.073(4) -0.004(3) 0.010(3) 0.014(3)
C5 0.047(3) 0.055(3) 0.053(3) 0.003(3) 0.008(3) 0.008(3)
C6 0.044(3) 0.041(3) 0.037(3) -0.002(2) 0.008(2) -0.010(2)
C7 0.097(5) 0.048(3) 0.050(3) -0.006(3) 0.008(3) 0.006(3)
I2 0.0549(2) 0.0456(2) 0.0798(3) -0.00325(19) 0.00274(19) 0.01677(19)
I3 0.0536(3) 0.0606(3) 0.0816(3) 0.0035(2) 0.0189(2) 0.0096(2)

loop_
_atom_type_symbol
_atom_type_description
_atom_type_scat_dispersion_real
_atom_type_scat_dispersion_imag
_atom_type_scat_source
C C 0.0033 0.0016 'International Tables Vol C Tables 4.2.6.8 and 6.1.1.4'
H H 0.0000 0.0000 'International Tables Vol C Tables 4.2.6.8 and 6.1.1.4'
N N 0.0061 0.0033 'International Tables Vol C Tables 4.2.6.8 and 6.1.1.4'
O O 0.0106 0.0060 'International Tables Vol C Tables 4.2.6.8 and 6.1.1.4'
I I -0.4742 1.8119 'International Tables Vol C Tables 4.2.6.8 and 6.1.1.4'

loop_
_exptl_crystal_face_index_h
_exptl_crystal_face_index_k
_exptl_crystal_face_index_l
_exptl_crystal_face_perp_dist
0 -8 -20 0.0590
1 8 20 0.0262
10 2 -6 0.0885
-10 -2 7 0.0901
0 3 -22 0.0210
-1 -16 -1 0.0595
1 15 -8 0.0183
0 -12 15 0.0811

loop_
_geom_angle_atom_site_label_1
_geom_angle_atom_site_label_2
_geom_angle_atom_site_label_3
_geom_angle_site_symmetry_1
_geom_angle_site_symmetry_3
_geom_angle
_geom_angle_publ_flag
H1A N1 H1B . . 109.5 ?
H1A N1 H1C . . 109.5 ?
H1B N1 H1C . . 109.5 ?
C1 N1 H1A . . 109.5 ?
C1 N1 H1B . . 109.5 ?
C1 N1 H1C . . 109.5 ?
C2 C1 N1 . . 116.7(4) ?
C6 C1 N1 . . 122.1(4) ?
C6 C1 C2 . . 121.2(4) ?
O1 N2 C6 . . 118.5(5) ?
O2 N2 O1 . . 123.3(5) ?
O2 N2 C6 . . 118.2(5) ?
C1 C2 C3 . . 116.8(4) ?
C1 C2 C7 . . 122.8(4) ?
C3 C2 C7 . . 120.4(4) ?
C2 C3 H3 . . 119.2 ?
C4 C3 C2 . . 121.6(4) ?
C4 C3 H3 . . 119.2 ?
C3 C4 H4 . . 119.9 ?
C3 C4 C5 . . 120.1(5) ?
C5 C4 H4 . . 119.9 ?
C4 C5 H5 . . 120.3 ?
C6 C5 C4 . . 119.4(5) ?
C6 C5 H5 . . 120.3 ?
C1 C6 N2 . . 122.6(4) ?
C5 C6 C1 . . 120.9(4) ?
C5 C6 N2 . . 116.5(5) ?
C2 C7 H7A . . 109.5 ?
C2 C7 H7B . . 109.5 ?
C2 C7 H7C . . 109.5 ?
H7A C7 H7B . . 109.5 ?
H7A C7 H7C . . 109.5 ?
H7B C7 H7C . . 109.5 ?

loop_
_geom_bond_atom_site_label_1
_geom_bond_atom_site_label_2
_geom_bond_site_symmetry_2
_geom_bond_distance
_geom_bond_publ_flag
O1 N2 . 1.234(6) ?
N1 H1A . 0.8900 ?
N1 H1B . 0.8900 ?
N1 H1C . 0.8900 ?
N1 C1 . 1.466(5) ?
C1 C2 . 1.391(6) ?
C1 C6 . 1.378(6) ?
O2 N2 . 1.205(6) ?
N2 C6 . 1.465(6) ?
C2 C3 . 1.405(6) ?
C2 C7 . 1.515(6) ?
C3 H3 . 0.9300 ?
C3 C4 . 1.363(6) ?
C4 H4 . 0.9300 ?
C4 C5 . 1.389(7) ?
C5 H5 . 0.9300 ?
C5 C6 . 1.360(6) ?
C7 H7A . 0.9600 ?
C7 H7B . 0.9600 ?
C7 H7C . 0.9600 ?
I2 I3 . 2.7711(6) ?

loop_
_geom_hbond_atom_site_label_D
_geom_hbond_atom_site_label_H
_geom_hbond_atom_site_label_A
_geom_hbond_site_symmetry_A
_geom_hbond_distance_DH
_geom_hbond_distance_HA
_geom_hbond_distance_DA
_geom_hbond_angle_DHA
_geom_hbond_publ_flag
N1 H1A O1 . 0.89 1.86 2.591(6) 138.1 yes
N1 H1B I1 . 0.89 2.82 3.598(4) 146.4 yes
N1 H1C I1 1_655 0.89 2.82 3.566(4) 143.0 yes
C5 H5 O1 2_655 0.93 2.54 3.304(6) 140.1 yes

loop_
_geom_torsion_atom_site_label_1
_geom_torsion_atom_site_label_2
_geom_torsion_atom_site_label_3
_geom_torsion_atom_site_label_4
_geom_torsion_site_symmetry_1
_geom_torsion_site_symmetry_2
_geom_torsion_site_symmetry_3
_geom_torsion_site_symmetry_4
_geom_torsion
_geom_torsion_publ_flag
O1 N2 C6 C1 . . . . -7.5(8) ?
O1 N2 C6 C5 . . . . 173.6(5) ?
N1 C1 C2 C3 . . . . -178.9(4) ?
N1 C1 C2 C7 . . . . 0.4(7) ?
N1 C1 C6 N2 . . . . 0.4(7) ?
N1 C1 C6 C5 . . . . 179.2(5) ?
C1 C2 C3 C4 . . . . -1.3(8) ?
O2 N2 C6 C1 . . . . 173.9(5) ?
O2 N2 C6 C5 . . . . -5.0(7) ?
C2 C1 C6 N2 . . . . -179.6(5) ?
C2 C1 C6 C5 . . . . -0.8(8) ?
C2 C3 C4 C5 . . . . 1.1(8) ?
C3 C4 C5 C6 . . . . -0.7(8) ?
C4 C5 C6 C1 . . . . 0.6(8) ?
C4 C5 C6 N2 . . . . 179.5(5) ?
C6 C1 C2 C3 . . . . 1.1(7) ?
C6 C1 C2 C7 . . . . -179.6(5) ?
C7 C2 C3 C4 . . . . 179.4(5) ?

loop_
_twin_individual_id
_twin_individual_mass_fraction_refined
_twin_individual_twin_matrix_11
_twin_individual_twin_matrix_12
_twin_individual_twin_matrix_13
_twin_individual_twin_matrix_21
_twin_individual_twin_matrix_22
_twin_individual_twin_matrix_23
_twin_individual_twin_matrix_31
_twin_individual_twin_matrix_32
_twin_individual_twin_matrix_33
1 0.7593(5) 1.0000 0.0000 0.0000 0.0000 1.0000 0.0000 0.0000 0.0000 1.0000
2 0.2407(5) -0.9996 0.0001 0.0000 0.0000 -0.9998 0.0000 0.7013 0.0000 0.9996
